data_7713377
loop_
_publ_author_name
'Arion, Vladimir'
'Wittmann, Christopher'
'D\"om\"ot\"or, Orsolya'
'Kuznetcova, Irina'
'Spengler, Gabriella'
'Reynisson, Johannes'
'Holder, Lauren'
'Miller, Gavin John'
'Enyedy, Eva A.'
'Bai, Ruoli'
'Hamel, Ernest'

_publ_section_title
;
 Indolo[2,3-e]benzazocines and indolo[2,3-f]benzazonines and their
 copper(II) complexes as microtubule destabilizing agents
;
_journal_name_full 'Dalton Transactions'
_journal_paper_doi 10.1039/D3DT01632C
_journal_year 2023
_chemical_formula_moiety 'C25 H22 Cl Cu N5, C3 H8 O, C H4 O'
_chemical_formula_sum 'C29 H34 Cl Cu N5 O2'
_chemical_formula_weight 583.60
_space_group_crystal_system triclinic
_space_group_IT_number 2
_space_group_name_Hall '-P 1'
_space_group_name_H-M_alt 'P -1'
_atom_sites_solution_hydrogens geom
_audit_creation_method SHELXL-2014
_audit_update_record
;
2023-05-10 deposited with the CCDC.	2023-07-03 downloaded from the CCDC.
;
_cell_angle_alpha 90.668(3)
_cell_angle_beta 93.199(3)
_cell_angle_gamma 105.631(3)
_cell_formula_units_Z 2
_cell_length_a 7.6320(8)
_cell_length_b 11.6124(12)
_cell_length_c 16.5842(17)
_cell_measurement_reflns_used 4348
_cell_measurement_temperature 200(2)
_cell_measurement_theta_max 25.56
_cell_measurement_theta_min 2.13
_cell_volume 1412.7(3)
_computing_cell_refinement 'Bruker SAINT'
_computing_data_collection 'Bruker APEX2'
_computing_data_reduction 'Bruker SAINT'
_computing_molecular_graphics 'Bruker SHELXTL'
_computing_publication_material 'Bruker SHELXTL'
_computing_structure_refinement 'SHELXL-2014 (Sheldrick, 2014)'
_computing_structure_solution 'SHELXS-2014 (Sheldrick, 2014)'
_diffrn_ambient_temperature 200(2)
_diffrn_measured_fraction_theta_full 0.999
_diffrn_measured_fraction_theta_max 0.993
_diffrn_measurement_device_type 'Bruker APEXII CCD'
_diffrn_measurement_method '\f and \w scans'
_diffrn_radiation_type MoK\a
_diffrn_radiation_wavelength 0.71073
_diffrn_reflns_av_R_equivalents 0.0397
_diffrn_reflns_av_unetI/netI 0.0298
_diffrn_reflns_Laue_measured_fraction_full 0.999
_diffrn_reflns_Laue_measured_fraction_max 0.993
_diffrn_reflns_limit_h_max 10
_diffrn_reflns_limit_h_min -10
_diffrn_reflns_limit_k_max 15
_diffrn_reflns_limit_k_min -15
_diffrn_reflns_limit_l_max 22
_diffrn_reflns_limit_l_min -22
_diffrn_reflns_number 40742
_diffrn_reflns_point_group_measured_fraction_full 0.999
_diffrn_reflns_point_group_measured_fraction_max 0.993
_diffrn_reflns_theta_full 25.242
_diffrn_reflns_theta_max 28.353
_diffrn_reflns_theta_min 1.822
_exptl_absorpt_coefficient_mu 0.903
_exptl_absorpt_correction_T_max 0.9563
_exptl_absorpt_correction_T_min 0.4655
_exptl_absorpt_correction_type multi-scan
_exptl_absorpt_process_details SADABS
_exptl_crystal_colour green
_exptl_crystal_density_diffrn 1.372
_exptl_crystal_description needle
_exptl_crystal_F_000 610
_exptl_crystal_size_max 1.000
_exptl_crystal_size_mid 0.100
_exptl_crystal_size_min 0.050
_refine_diff_density_max 1.161
_refine_diff_density_min -0.923
_refine_diff_density_rms 0.062
_refine_ls_extinction_method none
_refine_ls_goodness_of_fit_ref 1.039
_refine_ls_hydrogen_treatment constr
_refine_ls_matrix_type full
_refine_ls_number_parameters 349
_refine_ls_number_reflns 7005
_refine_ls_number_restraints 0
_refine_ls_restrained_S_all 1.039
_refine_ls_R_factor_all 0.0477
_refine_ls_R_factor_gt 0.0379
_refine_ls_shift/su_max 0.001
_refine_ls_shift/su_mean 0.000
_refine_ls_structure_factor_coef Fsqd
_refine_ls_weighting_details 'w=1/[\s^2^(Fo^2^)+(0.0367P)^2^+1.3651P] where P=(Fo^2^+2Fc^2^)/3'
_refine_ls_weighting_scheme calc
_refine_ls_wR_factor_gt 0.0913
_refine_ls_wR_factor_ref 0.0966
_reflns_Friedel_coverage 0.000
_reflns_number_gt 5958
_reflns_number_total 7005
_reflns_threshold_expression 'I > 2\s(I)'
_cod_data_source_file d3dt01632c2.cif
_cod_data_source_block cw1059n
_cod_database_code 7713377
_shelx_space_group_comment
;
The symmetry employed for this shelxl refinement is uniquely defined
by the following loop, which should always be used as a source of
symmetry information in preference to the above space-group names.
They are only intended as comments.
;
_shelx_estimated_absorpt_t_min 0.466
_shelx_estimated_absorpt_t_max 0.956
_shelxl_version_number 2014-3

loop_
_space_group_symop_operation_xyz
'x, y, z'
'-x, -y, -z'

loop_
_atom_site_label
_atom_site_type_symbol
_atom_site_fract_x
_atom_site_fract_y
_atom_site_fract_z
_atom_site_U_iso_or_equiv
_atom_site_adp_type
_atom_site_occupancy
_atom_site_site_symmetry_order
_atom_site_calc_flag
_atom_site_refinement_flags_posn
_atom_site_refinement_flags_adp
_atom_site_refinement_flags_occupancy
_atom_site_disorder_assembly
_atom_site_disorder_group
Cu Cu 0.13064(3) 0.39217(2) 0.47169(2) 0.02189(7) Uani 1 1 d . . . . .
Cl Cl 0.01917(8) 0.28347(5) 0.57424(3) 0.03672(13) Uani 1 1 d . . . . .
C1 C 0.3025(3) 0.13909(18) 0.18945(12) 0.0267(4) Uani 1 1 d . . . . .
H1 H 0.3301 0.1969 0.1487 0.032 Uiso 1 1 calc R U . . .
C2 C 0.4298(3) 0.07913(19) 0.21363(14) 0.0308(4) Uani 1 1 d . . . . .
H2 H 0.5434 0.0953 0.1893 0.037 Uiso 1 1 calc R U . . .
C3 C 0.3907(3) -0.00468(19) 0.27352(15) 0.0331(5) Uani 1 1 d . . . . .
H3 H 0.4784 -0.0450 0.2912 0.040 Uiso 1 1 calc R U . . .
C4 C 0.2230(3) -0.02957(18) 0.30763(14) 0.0309(5) Uani 1 1 d . . . . .
H4 H 0.1968 -0.0875 0.3484 0.037 Uiso 1 1 calc R U . . .
C4A C 0.0919(3) 0.02896(17) 0.28326(13) 0.0241(4) Uani 1 1 d . . . . .
C5 C -0.0911(3) -0.00584(18) 0.31995(14) 0.0279(4) Uani 1 1 d . . . . .
H5A H -0.1201 -0.0919 0.3323 0.033 Uiso 1 1 calc R U . . .
H5B H -0.1847 0.0044 0.2789 0.033 Uiso 1 1 calc R U . . .
C6 C -0.1065(3) 0.06440(19) 0.39719(14) 0.0299(4) Uani 1 1 d . . . . .
H6A H -0.2027 0.0134 0.4288 0.036 Uiso 1 1 calc R U . . .
H6B H 0.0100 0.0791 0.4301 0.036 Uiso 1 1 calc R U . . .
C7 C -0.1498(3) 0.18418(17) 0.38500(13) 0.0253(4) Uani 1 1 d . . . . .
H7A H -0.2282 0.1779 0.3346 0.030 Uiso 1 1 calc R U . . .
H7B H -0.2216 0.1983 0.4302 0.030 Uiso 1 1 calc R U . . .
N8 N 0.0081(2) 0.28919(14) 0.38014(10) 0.0226(3) Uani 1 1 d . . . . .
C9 C 0.0540(3) 0.34062(17) 0.31107(12) 0.0217(4) Uani 1 1 d . . . . .
C9A C -0.0242(3) 0.28345(17) 0.23208(12) 0.0227(4) Uani 1 1 d . . . . .
N10 N -0.1387(2) 0.33061(15) 0.18340(10) 0.0246(3) Uani 1 1 d . . . . .
H10 H -0.1736 0.3950 0.1946 0.030 Uiso 1 1 calc R U . . .
C10A C -0.1890(3) 0.25972(18) 0.11444(12) 0.0247(4) Uani 1 1 d . . . . .
C11 C -0.3069(3) 0.2676(2) 0.04869(14) 0.0352(5) Uani 1 1 d . . . . .
H11 H -0.3652 0.3303 0.0456 0.042 Uiso 1 1 calc R U . . .
C12 C -0.3354(4) 0.1808(3) -0.01149(15) 0.0457(6) Uani 1 1 d . . . . .
H12 H -0.4146 0.1841 -0.0572 0.055 Uiso 1 1 calc R U . . .
C13 C -0.2509(4) 0.0875(3) -0.00727(15) 0.0448(6) Uani 1 1 d . . . . .
H13 H -0.2746 0.0286 -0.0497 0.054 Uiso 1 1 calc R U . . .
C14 C -0.1338(3) 0.0800(2) 0.05757(13) 0.0330(5) Uani 1 1 d . . . . .
H14 H -0.0761 0.0170 0.0600 0.040 Uiso 1 1 calc R U . . .
C14A C -0.1017(3) 0.16702(17) 0.11979(12) 0.0232(4) Uani 1 1 d . . . . .
C14B C 0.0036(3) 0.18386(17) 0.19554(11) 0.0223(4) Uani 1 1 d . . . . .
C14C C 0.1336(3) 0.11595(16) 0.22410(12) 0.0220(4) Uani 1 1 d . . . . .
N15 N 0.1788(2) 0.44815(14) 0.30648(10) 0.0239(3) Uani 1 1 d . . . . .
N16 N 0.2350(2) 0.49125(14) 0.38321(10) 0.0220(3) Uani 1 1 d . . . . .
C17 C 0.3543(3) 0.59279(17) 0.39992(12) 0.0239(4) Uani 1 1 d . . . . .
C18 C 0.3935(3) 0.61735(17) 0.48747(12) 0.0237(4) Uani 1 1 d . . . . .
N19 N 0.2920(2) 0.53477(15) 0.53572(10) 0.0245(3) Uani 1 1 d . . . . .
C20 C 0.3173(3) 0.54871(19) 0.61616(13) 0.0284(4) Uani 1 1 d . . . . .
H20 H 0.2446 0.4908 0.6492 0.034 Uiso 1 1 calc R U . . .
C21 C 0.4477(3) 0.6459(2) 0.65265(13) 0.0309(5) Uani 1 1 d . . . . .
H21 H 0.4638 0.6544 0.7098 0.037 Uiso 1 1 calc R U . . .
C22 C 0.5526(3) 0.7295(2) 0.60429(14) 0.0313(5) Uani 1 1 d . . . . .
H22 H 0.6428 0.7962 0.6279 0.038 Uiso 1 1 calc R U . . .
C23 C 0.5259(3) 0.71575(18) 0.52084(13) 0.0282(4) Uani 1 1 d . . . . .
H23 H 0.5973 0.7730 0.4869 0.034 Uiso 1 1 calc R U . . .
C24 C 0.4436(3) 0.6779(2) 0.33893(14) 0.0366(5) Uani 1 1 d . . . . .
H24A H 0.5763 0.6944 0.3474 0.055 Uiso 1 1 calc R U . . .
H24B H 0.4085 0.7527 0.3445 0.055 Uiso 1 1 calc R U . . .
H24C H 0.4051 0.6429 0.2846 0.055 Uiso 1 1 calc R U . . .
O1 O 0.3784(3) 0.4786(2) 0.16688(12) 0.0636(6) Uani 1 1 d . . . . .
H1A H 0.3060 0.4693 0.2041 0.095 Uiso 1 1 calc R U . . .
C25 C 0.2800(4) 0.4560(3) 0.09261(17) 0.0525(7) Uani 1 1 d . . . . .
H25A H 0.3645 0.4701 0.0491 0.079 Uiso 1 1 calc R U . . .
H25B H 0.2004 0.5094 0.0870 0.079 Uiso 1 1 calc R U . . .
H25C H 0.2058 0.3727 0.0894 0.079 Uiso 1 1 calc R U . . .
O2 O 0.2556(2) 0.45817(15) 0.81010(13) 0.0474(5) Uani 1 1 d . . . . .
H2A H 0.3674 0.4683 0.8217 0.071 Uiso 1 1 calc R U . . .
C26 C 0.2561(6) 0.2679(4) 0.8668(3) 0.1062(17) Uani 1 1 d . . . . .
H26A H 0.1917 0.1829 0.8593 0.159 Uiso 1 1 calc R U . . .
H26B H 0.2577 0.2918 0.9238 0.159 Uiso 1 1 calc R U . . .
H26C H 0.3815 0.2815 0.8507 0.159 Uiso 1 1 calc R U . . .
C27 C 0.1638(5) 0.3380(3) 0.8177(3) 0.0856(14) Uani 1 1 d . . . . .
H27 H 0.1753 0.3060 0.7626 0.103 Uiso 1 1 calc R U . . .
C28 C -0.0288(5) 0.3169(3) 0.8179(3) 0.0799(11) Uani 1 1 d . . . . .
H28A H -0.0872 0.2310 0.8108 0.120 Uiso 1 1 calc R U . . .
H28B H -0.0713 0.3597 0.7737 0.120 Uiso 1 1 calc R U . . .
H28C H -0.0604 0.3455 0.8696 0.120 Uiso 1 1 calc R U . . .

loop_
_atom_site_aniso_label
_atom_site_aniso_U_11
_atom_site_aniso_U_22
_atom_site_aniso_U_33
_atom_site_aniso_U_23
_atom_site_aniso_U_13
_atom_site_aniso_U_12
Cu 0.02506(13) 0.01983(12) 0.02063(12) 0.00013(8) 0.00170(9) 0.00575(9)
Cl 0.0440(3) 0.0346(3) 0.0267(3) 0.0070(2) 0.0064(2) 0.0013(2)
C1 0.0278(10) 0.0253(10) 0.0263(10) -0.0012(8) 0.0024(8) 0.0062(8)
C2 0.0228(10) 0.0286(11) 0.0412(12) -0.0019(9) 0.0044(9) 0.0068(8)
C3 0.0225(10) 0.0258(10) 0.0528(14) 0.0046(9) 0.0006(9) 0.0097(8)
C4 0.0261(10) 0.0214(10) 0.0454(13) 0.0074(9) 0.0022(9) 0.0064(8)
C4A 0.0213(9) 0.0171(9) 0.0332(10) -0.0026(7) 0.0005(8) 0.0044(7)
C5 0.0218(9) 0.0192(9) 0.0417(12) 0.0010(8) 0.0035(8) 0.0034(7)
C6 0.0274(10) 0.0252(10) 0.0367(11) 0.0051(8) 0.0055(9) 0.0053(8)
C7 0.0217(9) 0.0230(9) 0.0306(10) -0.0012(8) 0.0032(8) 0.0048(7)
N8 0.0234(8) 0.0200(8) 0.0238(8) -0.0007(6) 0.0013(6) 0.0051(6)
C9 0.0232(9) 0.0192(9) 0.0251(9) -0.0021(7) -0.0008(7) 0.0105(7)
C9A 0.0243(9) 0.0216(9) 0.0228(9) 0.0012(7) -0.0001(7) 0.0074(7)
N10 0.0274(9) 0.0237(8) 0.0248(8) 0.0008(6) -0.0013(7) 0.0111(7)
C10A 0.0239(9) 0.0266(10) 0.0230(9) 0.0030(7) 0.0015(7) 0.0056(8)
C11 0.0360(12) 0.0413(13) 0.0298(11) 0.0058(9) -0.0044(9) 0.0142(10)
C12 0.0461(14) 0.0618(17) 0.0278(12) -0.0005(11) -0.0129(10) 0.0152(13)
C13 0.0498(15) 0.0523(15) 0.0297(12) -0.0151(11) -0.0097(11) 0.0124(12)
C14 0.0360(12) 0.0343(11) 0.0282(11) -0.0064(9) -0.0016(9) 0.0094(9)
C14A 0.0223(9) 0.0247(9) 0.0220(9) -0.0005(7) 0.0009(7) 0.0053(7)
C14B 0.0234(9) 0.0219(9) 0.0219(9) -0.0016(7) 0.0004(7) 0.0068(7)
C14C 0.0232(9) 0.0175(8) 0.0248(9) -0.0050(7) -0.0024(7) 0.0057(7)
N15 0.0299(9) 0.0211(8) 0.0207(8) -0.0005(6) 0.0006(6) 0.0068(7)
N16 0.0243(8) 0.0190(8) 0.0233(8) -0.0006(6) 0.0005(6) 0.0072(6)
C17 0.0264(10) 0.0195(9) 0.0270(10) -0.0001(7) 0.0015(8) 0.0085(7)
C18 0.0254(10) 0.0188(9) 0.0292(10) -0.0020(7) 0.0006(8) 0.0102(7)
N19 0.0285(9) 0.0215(8) 0.0242(8) -0.0032(6) -0.0004(7) 0.0084(7)
C20 0.0334(11) 0.0280(10) 0.0259(10) -0.0035(8) 0.0011(8) 0.0121(9)
C21 0.0347(11) 0.0343(11) 0.0270(10) -0.0086(9) -0.0054(8) 0.0167(9)
C22 0.0271(10) 0.0286(11) 0.0390(12) -0.0128(9) -0.0070(9) 0.0111(8)
C23 0.0262(10) 0.0223(10) 0.0361(11) -0.0046(8) 0.0000(8) 0.0073(8)
C24 0.0440(13) 0.0265(11) 0.0335(12) 0.0050(9) 0.0026(10) -0.0008(9)
O1 0.0379(10) 0.0986(18) 0.0442(11) 0.0017(11) 0.0108(9) -0.0006(11)
C25 0.0548(17) 0.0626(18) 0.0416(15) 0.0116(13) 0.0126(13) 0.0159(14)
O2 0.0385(9) 0.0283(8) 0.0771(14) 0.0084(8) 0.0012(9) 0.0125(7)
C26 0.095(3) 0.066(2) 0.151(4) 0.061(3) -0.017(3) 0.013(2)
C27 0.0515(19) 0.057(2) 0.143(4) 0.051(2) -0.001(2) 0.0059(16)
C28 0.053(2) 0.058(2) 0.120(3) 0.003(2) 0.006(2) 0.0008(16)

loop_
_atom_type_symbol
_atom_type_description
_atom_type_scat_dispersion_real
_atom_type_scat_dispersion_imag
_atom_type_scat_source
C C 0.0033 0.0016 'International Tables Vol C Tables 4.2.6.8 and 6.1.1.4'
H H 0.0000 0.0000 'International Tables Vol C Tables 4.2.6.8 and 6.1.1.4'
Cl Cl 0.1484 0.1585 'International Tables Vol C Tables 4.2.6.8 and 6.1.1.4'
Cu Cu 0.3201 1.2651 'International Tables Vol C Tables 4.2.6.8 and 6.1.1.4'
N N 0.0061 0.0033 'International Tables Vol C Tables 4.2.6.8 and 6.1.1.4'
O O 0.0106 0.0060 'International Tables Vol C Tables 4.2.6.8 and 6.1.1.4'

loop_
_geom_angle_atom_site_label_1
_geom_angle_atom_site_label_2
_geom_angle_atom_site_label_3
_geom_angle
_geom_angle_site_symmetry_1
_geom_angle_site_symmetry_3
_geom_angle_publ_flag
N16 Cu N8 80.23(7) . . ?
N16 Cu N19 80.39(7) . . ?
N8 Cu N19 160.60(7) . . ?
N16 Cu Cl 178.28(5) . . ?
N8 Cu Cl 101.43(5) . . ?
N19 Cu Cl 97.96(5) . . ?
C2 C1 C14C 121.11(19) . . ?
C2 C1 H1 119.4 . . ?
C14C C1 H1 119.4 . . ?
C1 C2 C3 119.7(2) . . ?
C1 C2 H2 120.2 . . ?
C3 C2 H2 120.2 . . ?
C2 C3 C4 119.8(2) . . ?
C2 C3 H3 120.1 . . ?
C4 C3 H3 120.1 . . ?
C3 C4 C4A 121.3(2) . . ?
C3 C4 H4 119.3 . . ?
C4A C4 H4 119.3 . . ?
C4 C4A C14C 118.75(18) . . ?
C4 C4A C5 118.88(18) . . ?
C14C C4A C5 122.36(18) . . ?
C4A C5 C6 115.85(17) . . ?
C4A C5 H5A 108.3 . . ?
C6 C5 H5A 108.3 . . ?
C4A C5 H5B 108.3 . . ?
C6 C5 H5B 108.3 . . ?
H5A C5 H5B 107.4 . . ?
C7 C6 C5 116.14(18) . . ?
C7 C6 H6A 108.3 . . ?
C5 C6 H6A 108.3 . . ?
C7 C6 H6B 108.3 . . ?
C5 C6 H6B 108.3 . . ?
H6A C6 H6B 107.4 . . ?
N8 C7 C6 116.06(16) . . ?
N8 C7 H7A 108.3 . . ?
C6 C7 H7A 108.3 . . ?
N8 C7 H7B 108.3 . . ?
C6 C7 H7B 108.3 . . ?
H7A C7 H7B 107.4 . . ?
C9 N8 C7 122.02(16) . . ?
C9 N8 Cu 111.07(13) . . ?
C7 N8 Cu 125.04(13) . . ?
N8 C9 N15 123.02(17) . . ?
N8 C9 C9A 122.23(17) . . ?
N15 C9 C9A 114.73(17) . . ?
C14B C9A N10 110.42(17) . . ?
C14B C9A C9 128.37(17) . . ?
N10 C9A C9 121.20(17) . . ?
C10A N10 C9A 108.33(16) . . ?
C10A N10 H10 125.8 . . ?
C9A N10 H10 125.8 . . ?
N10 C10A C11 130.1(2) . . ?
N10 C10A C14A 107.89(17) . . ?
C11 C10A C14A 121.95(19) . . ?
C12 C11 C10A 117.2(2) . . ?
C12 C11 H11 121.4 . . ?
C10A C11 H11 121.4 . . ?
C11 C12 C13 121.9(2) . . ?
C11 C12 H12 119.1 . . ?
C13 C12 H12 119.1 . . ?
C14 C13 C12 120.9(2) . . ?
C14 C13 H13 119.5 . . ?
C12 C13 H13 119.5 . . ?
C13 C14 C14A 118.7(2) . . ?
C13 C14 H14 120.7 . . ?
C14A C14 H14 120.7 . . ?
C14 C14A C10A 119.44(19) . . ?
C14 C14A C14B 133.31(19) . . ?
C10A C14A C14B 107.21(17) . . ?
C9A C14B C14A 106.14(17) . . ?
C9A C14B C14C 126.72(17) . . ?
C14A C14B C14C 126.78(17) . . ?
C1 C14C C4A 119.31(18) . . ?
C1 C14C C14B 118.31(18) . . ?
C4A C14C C14B 122.37(17) . . ?
C9 N15 N16 108.25(15) . . ?
C17 N16 N15 123.78(17) . . ?
C17 N16 Cu 118.87(14) . . ?
N15 N16 Cu 117.35(12) . . ?
N16 C17 C18 113.00(17) . . ?
N16 C17 C24 124.81(19) . . ?
C18 C17 C24 122.19(18) . . ?
N19 C18 C23 120.60(19) . . ?
N19 C18 C17 115.28(17) . . ?
C23 C18 C17 124.11(19) . . ?
C20 N19 C18 119.95(18) . . ?
C20 N19 Cu 127.55(15) . . ?
C18 N19 Cu 112.23(13) . . ?
N19 C20 C21 121.7(2) . . ?
N19 C20 H20 119.1 . . ?
C21 C20 H20 119.1 . . ?
C22 C21 C20 118.8(2) . . ?
C22 C21 H21 120.6 . . ?
C20 C21 H21 120.6 . . ?
C21 C22 C23 119.7(2) . . ?
C21 C22 H22 120.2 . . ?
C23 C22 H22 120.2 . . ?
C22 C23 C18 119.3(2) . . ?
C22 C23 H23 120.4 . . ?
C18 C23 H23 120.4 . . ?
C17 C24 H24A 109.5 . . ?
C17 C24 H24B 109.5 . . ?
H24A C24 H24B 109.5 . . ?
C17 C24 H24C 109.5 . . ?
H24A C24 H24C 109.5 . . ?
H24B C24 H24C 109.5 . . ?
C25 O1 H1A 109.5 . . ?
O1 C25 H25A 109.5 . . ?
O1 C25 H25B 109.5 . . ?
H25A C25 H25B 109.5 . . ?
O1 C25 H25C 109.5 . . ?
H25A C25 H25C 109.5 . . ?
H25B C25 H25C 109.5 . . ?
C27 O2 H2A 109.5 . . ?
C27 C26 H26A 109.5 . . ?
C27 C26 H26B 109.5 . . ?
H26A C26 H26B 109.5 . . ?
C27 C26 H26C 109.5 . . ?
H26A C26 H26C 109.5 . . ?
H26B C26 H26C 109.5 . . ?
O2 C27 C28 113.3(3) . . ?
O2 C27 C26 116.5(3) . . ?
C28 C27 C26 120.4(4) . . ?
O2 C27 H27 100.5 . . ?
C28 C27 H27 100.5 . . ?
C26 C27 H27 100.5 . . ?
C27 C28 H28A 109.5 . . ?
C27 C28 H28B 109.5 . . ?
H28A C28 H28B 109.5 . . ?
C27 C28 H28C 109.5 . . ?
H28A C28 H28C 109.5 . . ?
H28B C28 H28C 109.5 . . ?

loop_
_geom_bond_atom_site_label_1
_geom_bond_atom_site_label_2
_geom_bond_distance
_geom_bond_site_symmetry_2
_geom_bond_publ_flag
Cu N16 1.9460(16) . ?
Cu N8 1.9511(16) . ?
Cu N19 2.0249(17) . ?
Cu Cl 2.2006(6) . ?
C1 C2 1.385(3) . ?
C1 C14C 1.401(3) . ?
C1 H1 0.9500 . ?
C2 C3 1.386(3) . ?
C2 H2 0.9500 . ?
C3 C4 1.388(3) . ?
C3 H3 0.9500 . ?
C4 C4A 1.398(3) . ?
C4 H4 0.9500 . ?
C4A C14C 1.403(3) . ?
C4A C5 1.510(3) . ?
C5 C6 1.538(3) . ?
C5 H5A 0.9900 . ?
C5 H5B 0.9900 . ?
C6 C7 1.527(3) . ?
C6 H6A 0.9900 . ?
C6 H6B 0.9900 . ?
C7 N8 1.472(2) . ?
C7 H7A 0.9900 . ?
C7 H7B 0.9900 . ?
N8 C9 1.319(3) . ?
C9 N15 1.357(2) . ?
C9 C9A 1.481(3) . ?
C9A C14B 1.371(3) . ?
C9A N10 1.380(2) . ?
N10 C10A 1.375(3) . ?
N10 H10 0.8800 . ?
C10A C11 1.395(3) . ?
C10A C14A 1.411(3) . ?
C11 C12 1.376(4) . ?
C11 H11 0.9500 . ?
C12 C13 1.404(4) . ?
C12 H12 0.9500 . ?
C13 C14 1.378(3) . ?
C13 H13 0.9500 . ?
C14 C14A 1.400(3) . ?
C14 H14 0.9500 . ?
C14A C14B 1.435(3) . ?
C14B C14C 1.486(3) . ?
N15 N16 1.365(2) . ?
N16 C17 1.297(2) . ?
C17 C18 1.475(3) . ?
C17 C24 1.484(3) . ?
C18 N19 1.359(3) . ?
C18 C23 1.391(3) . ?
N19 C20 1.339(3) . ?
C20 C21 1.393(3) . ?
C20 H20 0.9500 . ?
C21 C22 1.377(3) . ?
C21 H21 0.9500 . ?
C22 C23 1.389(3) . ?
C22 H22 0.9500 . ?
C23 H23 0.9500 . ?
C24 H24A 0.9800 . ?
C24 H24B 0.9800 . ?
C24 H24C 0.9800 . ?
O1 C25 1.390(3) . ?
O1 H1A 0.8400 . ?
C25 H25A 0.9800 . ?
C25 H25B 0.9800 . ?
C25 H25C 0.9800 . ?
O2 C27 1.393(4) . ?
O2 H2A 0.8400 . ?
C26 C27 1.443(5) . ?
C26 H26A 0.9800 . ?
C26 H26B 0.9800 . ?
C26 H26C 0.9800 . ?
C27 C28 1.424(5) . ?
C27 H27 1.0000 . ?
C28 H28A 0.9800 . ?
C28 H28B 0.9800 . ?
C28 H28C 0.9800 . ?

loop_
_geom_hbond_atom_site_label_D
_geom_hbond_atom_site_label_H
_geom_hbond_atom_site_label_A
_geom_hbond_distance_DH
_geom_hbond_distance_HA
_geom_hbond_distance_DA
_geom_hbond_angle_DHA
_geom_hbond_site_symmetry_A
C7 H7B Cl 0.99 2.92 3.392(2) 110.1 .
N10 H10 O2 0.88 1.97 2.830(2) 165.6 2_566
C20 H20 Cl 0.95 2.79 3.338(2) 117.9 .
O1 H1A N15 0.84 1.99 2.816(3) 168.5 .
O2 H2A O1 0.84 1.87 2.693(3) 167.0 2_666

loop_
_geom_torsion_atom_site_label_1
_geom_torsion_atom_site_label_2
_geom_torsion_atom_site_label_3
_geom_torsion_atom_site_label_4
_geom_torsion
_geom_torsion_site_symmetry_1
_geom_torsion_site_symmetry_2
_geom_torsion_site_symmetry_3
_geom_torsion_site_symmetry_4
_geom_torsion_publ_flag
C14C C1 C2 C3 -0.5(3) . . . . ?
C1 C2 C3 C4 1.3(3) . . . . ?
C2 C3 C4 C4A -0.5(3) . . . . ?
C3 C4 C4A C14C -1.2(3) . . . . ?
C3 C4 C4A C5 177.3(2) . . . . ?
C4 C4A C5 C6 90.2(2) . . . . ?
C14C C4A C5 C6 -91.4(2) . . . . ?
C4A C5 C6 C7 84.0(2) . . . . ?
C5 C6 C7 N8 -89.4(2) . . . . ?
C6 C7 N8 C9 105.2(2) . . . . ?
C6 C7 N8 Cu -91.8(2) . . . . ?
C7 N8 C9 N15 168.69(17) . . . . ?
Cu N8 C9 N15 3.5(2) . . . . ?
C7 N8 C9 C9A -12.8(3) . . . . ?
Cu N8 C9 C9A -177.96(14) . . . . ?
N8 C9 C9A C14B -68.9(3) . . . . ?
N15 C9 C9A C14B 109.7(2) . . . . ?
N8 C9 C9A N10 112.5(2) . . . . ?
N15 C9 C9A N10 -68.9(2) . . . . ?
C14B C9A N10 C10A 0.9(2) . . . . ?
C9 C9A N10 C10A 179.76(17) . . . . ?
C9A N10 C10A C11 177.6(2) . . . . ?
C9A N10 C10A C14A -0.8(2) . . . . ?
N10 C10A C11 C12 -178.2(2) . . . . ?
C14A C10A C11 C12 0.0(3) . . . . ?
C10A C11 C12 C13 0.3(4) . . . . ?
C11 C12 C13 C14 -0.6(4) . . . . ?
C12 C13 C14 C14A 0.5(4) . . . . ?
C13 C14 C14A C10A -0.2(3) . . . . ?
C13 C14 C14A C14B 177.3(2) . . . . ?
N10 C10A C14A C14 178.47(18) . . . . ?
C11 C10A C14A C14 0.0(3) . . . . ?
N10 C10A C14A C14B 0.4(2) . . . . ?
C11 C10A C14A C14B -178.15(19) . . . . ?
N10 C9A C14B C14A -0.7(2) . . . . ?
C9 C9A C14B C14A -179.40(19) . . . . ?
N10 C9A C14B C14C 172.70(18) . . . . ?
C9 C9A C14B C14C -6.0(3) . . . . ?
C14 C14A C14B C9A -177.5(2) . . . . ?
C10A C14A C14B C9A 0.2(2) . . . . ?
C14 C14A C14B C14C 9.1(4) . . . . ?
C10A C14A C14B C14C -173.19(18) . . . . ?
C2 C1 C14C C4A -1.2(3) . . . . ?
C2 C1 C14C C14B 179.77(18) . . . . ?
C4 C4A C14C C1 1.9(3) . . . . ?
C5 C4A C14C C1 -176.48(18) . . . . ?
C4 C4A C14C C14B -179.04(18) . . . . ?
C5 C4A C14C C14B 2.5(3) . . . . ?
C9A C14B C14C C1 -98.3(2) . . . . ?
C14A C14B C14C C1 73.7(3) . . . . ?
C9A C14B C14C C4A 82.6(3) . . . . ?
C14A C14B C14C C4A -105.3(2) . . . . ?
N8 C9 N15 N16 -3.0(3) . . . . ?
C9A C9 N15 N16 178.43(15) . . . . ?
C9 N15 N16 C17 -179.94(18) . . . . ?
C9 N15 N16 Cu 0.88(19) . . . . ?
N15 N16 C17 C18 -178.93(16) . . . . ?
Cu N16 C17 C18 0.2(2) . . . . ?
N15 N16 C17 C24 1.5(3) . . . . ?
Cu N16 C17 C24 -179.36(17) . . . . ?
N16 C17 C18 N19 -3.9(3) . . . . ?
C24 C17 C18 N19 175.71(19) . . . . ?
N16 C17 C18 C23 175.03(18) . . . . ?
C24 C17 C18 C23 -5.4(3) . . . . ?
C23 C18 N19 C20 0.9(3) . . . . ?
C17 C18 N19 C20 179.89(17) . . . . ?
C23 C18 N19 Cu -173.52(15) . . . . ?
C17 C18 N19 Cu 5.5(2) . . . . ?
C18 N19 C20 C21 -0.7(3) . . . . ?
Cu N19 C20 C21 172.83(15) . . . . ?
N19 C20 C21 C22 0.0(3) . . . . ?
C20 C21 C22 C23 0.4(3) . . . . ?
C21 C22 C23 C18 -0.2(3) . . . . ?
N19 C18 C23 C22 -0.5(3) . . . . ?
C17 C18 C23 C22 -179.38(18) . . . . ?
